data_4501247
loop_
_publ_author_name
'Xu, Chunying'
'Li, Linke'
'Wang, Yinping'
'Guo, Qianqian'
'Wang, Xianjuan'
'Hou, Hongwei'
'Fan, Yaoting'

_publ_section_title
;
 Three-Dimensional Cd(II) Coordination Polymers Based on Semirigid
 Bis(Methylbenzimidazole) and Aromatic Polycarboxylates: Syntheses,
 Topological Structures and Photoluminescent Properties
;
_journal_issue 10
_journal_name_full 'Crystal Growth &amp; Design'
_journal_page_first 4667
_journal_paper_doi 10.1021/cg200961a
_journal_volume 11
_journal_year 2011
_chemical_formula_sum 'C76 H55 Cd4 N8 O18'
_chemical_formula_weight 1817.92
_chemical_name_systematic
; 
 ? 
;
_space_group_IT_number 14
_symmetry_cell_setting monoclinic
_symmetry_space_group_name_Hall '-P 2ybc'
_symmetry_space_group_name_H-M 'P 1 21/c 1'
_atom_sites_solution_hydrogens geom
_atom_sites_solution_primary direct
_atom_sites_solution_secondary difmap
_audit_creation_method SHELXL-97
_cell_angle_alpha 90.00
_cell_angle_beta 105.38(3)
_cell_angle_gamma 90.00
_cell_formula_units_Z 2
_cell_length_a 13.967(3)
_cell_length_b 15.100(3)
_cell_length_c 17.078(3)
_cell_measurement_reflns_used 9009
_cell_measurement_temperature 293(2)
_cell_measurement_theta_max 29.1599
_cell_measurement_theta_min 2.0263
_cell_volume 3472.8(13)
_computing_cell_refinement 'CrystalClear (Rigaku/MSC Inc., 2006)'
_computing_data_collection 'CrystalClear (Rigaku/MSC Inc., 2006)'
_computing_data_reduction 'CrystalClear (Rigaku/MSC Inc., 2006)'
_computing_molecular_graphics SHELXTL
_computing_publication_material SHELXTL
_computing_structure_refinement 'SHELXL-97 (Sheldrick, 1997)'
_computing_structure_solution 'SHELXS-97 (Sheldrick, 1990)'
_diffrn_ambient_temperature 293(2)
_diffrn_detector_area_resol_mean 28.5714
_diffrn_measured_fraction_theta_full 0.998
_diffrn_measured_fraction_theta_max 0.998
_diffrn_measurement_device_type 'Rigaku Saturn'
_diffrn_measurement_method \w
_diffrn_radiation_monochromator graphite
_diffrn_radiation_source 'fine-focus sealed tube'
_diffrn_radiation_type MoK\a
_diffrn_radiation_wavelength 0.71073
_diffrn_reflns_av_R_equivalents 0.0567
_diffrn_reflns_av_sigmaI/netI 0.0424
_diffrn_reflns_limit_h_max 16
_diffrn_reflns_limit_h_min -16
_diffrn_reflns_limit_k_max 17
_diffrn_reflns_limit_k_min -17
_diffrn_reflns_limit_l_max 20
_diffrn_reflns_limit_l_min -19
_diffrn_reflns_number 34588
_diffrn_reflns_theta_full 25.00
_diffrn_reflns_theta_max 25.00
_diffrn_reflns_theta_min 2.03
_exptl_absorpt_coefficient_mu 1.288
_exptl_absorpt_correction_T_max 0.7689
_exptl_absorpt_correction_T_min 0.6070
_exptl_absorpt_correction_type multi-scan
_exptl_absorpt_process_details 'Jacobson, R. (1998) Private communication'
_exptl_crystal_colour Colourless
_exptl_crystal_density_diffrn 1.739
_exptl_crystal_density_method 'not measured'
_exptl_crystal_description Prism
_exptl_crystal_F_000 1806
_exptl_crystal_size_max 0.32
_exptl_crystal_size_mid 0.25
_exptl_crystal_size_min 0.21
_refine_diff_density_max 1.126
_refine_diff_density_min -0.512
_refine_diff_density_rms 0.091
_refine_ls_extinction_method none
_refine_ls_goodness_of_fit_ref 1.064
_refine_ls_hydrogen_treatment constr
_refine_ls_matrix_type full
_refine_ls_number_parameters 500
_refine_ls_number_reflns 6118
_refine_ls_number_restraints 6
_refine_ls_restrained_S_all 1.066
_refine_ls_R_factor_all 0.0563
_refine_ls_R_factor_gt 0.0512
_refine_ls_shift/su_max 0.000
_refine_ls_shift/su_mean 0.000
_refine_ls_structure_factor_coef Fsqd
_refine_ls_weighting_details 'calc w=1/[\s^2^(Fo^2^)+(0.0446P)^2^+10.6577P] where P=(Fo^2^+2Fc^2^)/3'
_refine_ls_weighting_scheme calc
_refine_ls_wR_factor_gt 0.1066
_refine_ls_wR_factor_ref 0.1100
_reflns_number_gt 5779
_reflns_number_total 6118
_reflns_threshold_expression >2sigma(I)
_cod_data_source_file cg200961a_si_002.cif
_cod_data_source_block 6
_cod_depositor_comments
;
The following automatic conversions were performed:

'_symmetry_cell_setting' value 'Monoclinic' changed to 'monoclinic'
according to /home/saulius/struct/CIF-dictionaries/cif_core.dic
dictionary named 'cif_core.dic' version 2.4.1 from
2010-06-29.

'_exptl_absorpt_correction_type' value 'Multi-scan'
changed to 'multi-scan' according to
/home/saulius/struct/CIF-dictionaries/cif_core.dic dictionary named
'cif_core.dic' version 2.4.1 from 2010-06-29.

Automatic conversion script
Id: cif_fix_values 1715 2011-07-08 13:25:40Z adriana 
;
_cod_original_cell_volume 3472.8(12)
_cod_original_sg_symbol_H-M P2(1)/c
_cod_database_code 4501247

loop_
_symmetry_equiv_pos_as_xyz
'x, y, z'
'-x, y+1/2, -z+1/2'
'-x, -y, -z'
'x, -y-1/2, z-1/2'

loop_
_atom_site_label
_atom_site_type_symbol
_atom_site_fract_x
_atom_site_fract_y
_atom_site_fract_z
_atom_site_U_iso_or_equiv
_atom_site_adp_type
_atom_site_occupancy
_atom_site_symmetry_multiplicity
_atom_site_calc_flag
_atom_site_refinement_flags
C1 C 0.6762(6) 0.2352(5) 0.3937(4) 0.064(2) Uani 1 1 d .
H1A H 0.7088 0.1800 0.3898 0.096 Uiso 1 1 calc R
H1B H 0.6188 0.2246 0.4132 0.096 Uiso 1 1 calc R
H1C H 0.7211 0.2738 0.4306 0.096 Uiso 1 1 calc R
C2 C 0.6454(4) 0.2769(4) 0.3130(4) 0.0386(14) Uani 1 1 d .
C3 C 0.6376(4) 0.3650(4) 0.2103(3) 0.0367(14) Uani 1 1 d .
C4 C 0.6549(5) 0.4288(5) 0.1578(4) 0.0550(18) Uani 1 1 d .
H4 H 0.7048 0.4708 0.1744 0.066 Uiso 1 1 calc R
C5 C 0.5943(6) 0.4272(5) 0.0793(4) 0.069(2) Uani 1 1 d .
H5 H 0.6034 0.4695 0.0423 0.083 Uiso 1 1 calc R
C6 C 0.5198(6) 0.3636(6) 0.0540(5) 0.074(2) Uani 1 1 d .
H6 H 0.4807 0.3647 0.0007 0.089 Uiso 1 1 calc R
C7 C 0.5028(5) 0.3003(5) 0.1053(4) 0.0584(19) Uani 1 1 d .
H7 H 0.4526 0.2586 0.0884 0.070 Uiso 1 1 calc R
C8 C 0.5643(4) 0.3007(4) 0.1846(4) 0.0398(14) Uani 1 1 d .
C9 C 0.5209(4) 0.1605(4) 0.2508(4) 0.0467(16) Uani 1 1 d .
H9A H 0.4636 0.1571 0.2041 0.056 Uiso 1 1 calc R
H9B H 0.4979 0.1552 0.2995 0.056 Uiso 1 1 calc R
C10 C 0.5915(4) 0.0856(4) 0.2477(4) 0.0357(14) Uani 1 1 d .
C11 C 0.6427(5) 0.0848(4) 0.1893(4) 0.0495(17) Uani 1 1 d .
H11 H 0.6309 0.1289 0.1499 0.059 Uiso 1 1 calc R
C12 C 0.7108(5) 0.0201(4) 0.1883(4) 0.0449(15) Uani 1 1 d .
H12 H 0.7453 0.0215 0.1486 0.054 Uiso 1 1 calc R
C13 C 0.7295(5) -0.0471(4) 0.2448(4) 0.0402(14) Uani 1 1 d .
C14 C 0.6779(7) -0.0466(5) 0.3024(5) 0.072(3) Uani 1 1 d .
H14 H 0.6897 -0.0906 0.3418 0.086 Uiso 1 1 calc R
C15 C 0.6086(6) 0.0182(5) 0.3029(5) 0.063(2) Uani 1 1 d .
H15 H 0.5728 0.0159 0.3416 0.076 Uiso 1 1 calc R
C16 C 0.8047(6) -0.1168(4) 0.2386(4) 0.0545(19) Uani 1 1 d .
H16A H 0.7712 -0.1635 0.2026 0.065 Uiso 1 1 calc R
H16B H 0.8534 -0.0904 0.2144 0.065 Uiso 1 1 calc R
C17 C 0.7437(5) -0.2847(4) 0.3085(4) 0.0497(16) Uani 1 1 d .
H17A H 0.7504 -0.3035 0.2566 0.074 Uiso 1 1 calc R
H17B H 0.6844 -0.2500 0.3012 0.074 Uiso 1 1 calc R
H17C H 0.7398 -0.3357 0.3411 0.074 Uiso 1 1 calc R
C18 C 0.8311(5) -0.2304(4) 0.3499(4) 0.0383(14) Uani 1 1 d .
C19 C 0.9651(5) -0.1801(4) 0.4344(4) 0.0420(15) Uani 1 1 d .
C20 C 1.0494(5) -0.1660(5) 0.4974(5) 0.0558(18) Uani 1 1 d .
H20 H 1.0678 -0.2052 0.5408 0.067 Uiso 1 1 calc R
C21 C 1.1053(6) -0.0910(5) 0.4934(6) 0.075(3) Uani 1 1 d .
H21 H 1.1608 -0.0786 0.5360 0.090 Uiso 1 1 calc R
C22 C 1.0802(7) -0.0341(5) 0.4271(7) 0.086(3) Uani 1 1 d .
H22 H 1.1207 0.0144 0.4257 0.104 Uiso 1 1 calc R
C23 C 0.9979(6) -0.0471(5) 0.3638(6) 0.070(2) Uani 1 1 d .
H23 H 0.9809 -0.0086 0.3198 0.084 Uiso 1 1 calc R
C24 C 0.9407(5) -0.1217(4) 0.3692(4) 0.0459(16) Uani 1 1 d .
C25 C 0.9972(4) 0.6194(3) 0.3123(3) 0.0234(11) Uani 1 1 d .
C26 C 1.0890(4) 0.6365(3) 0.3671(3) 0.0264(11) Uani 1 1 d .
C27 C 1.1457(4) 0.7057(4) 0.3515(3) 0.0333(13) Uani 1 1 d .
H27 H 1.2058 0.7191 0.3886 0.040 Uiso 1 1 calc R
C28 C 1.1141(4) 0.7558(4) 0.2810(3) 0.0361(13) Uani 1 1 d .
H28 H 1.1532 0.8022 0.2713 0.043 Uiso 1 1 calc R
C29 C 1.0249(4) 0.7367(3) 0.2253(3) 0.0259(11) Uani 1 1 d .
C30 C 0.9670(4) 0.6680(3) 0.2413(3) 0.0258(11) Uani 1 1 d .
H30 H 0.9072 0.6544 0.2039 0.031 Uiso 1 1 calc R
C31 C 0.9255(4) 0.5534(3) 0.3307(3) 0.0272(12) Uani 1 1 d .
C32 C 1.1270(4) 0.5801(4) 0.4416(3) 0.0279(12) Uani 1 1 d .
C33 C 0.9873(4) 0.7895(3) 0.1490(3) 0.0293(12) Uani 1 1 d .
C34 C 0.5375(4) 0.4557(4) 0.4456(4) 0.0397(14) Uani 1 1 d .
H34 H 0.5640 0.4257 0.4086 0.048 Uiso 1 1 calc R
C35 C 0.5813(4) 0.5356(4) 0.4773(3) 0.0340(13) Uani 1 1 d .
C36 C 0.5429(4) 0.5812(4) 0.5339(4) 0.0407(14) Uani 1 1 d .
C37 C 0.6702(4) 0.5659(4) 0.4487(3) 0.0320(13) Uani 1 1 d .
C38 C 0.5781(8) 0.6703(8) 0.5812(8) 0.041(3) Uani 0.50 1 d P
Cd1 Cd 0.81013(3) 0.42757(2) 0.36976(2) 0.02521(12) Uani 1 1 d .
Cd2 Cd 0.88956(3) 0.63210(3) 0.50196(2) 0.03129(13) Uani 1 1 d .
N1 N 0.6879(3) 0.3484(3) 0.2914(3) 0.0335(11) Uani 1 1 d .
N2 N 0.5707(3) 0.2468(3) 0.2510(3) 0.0393(12) Uani 1 1 d .
N3 N 0.8559(4) -0.1557(3) 0.3161(3) 0.0448(13) Uani 1 1 d .
N4 N 0.8949(4) -0.2482(3) 0.4208(3) 0.0357(11) Uani 1 1 d .
O1 O 0.9228(3) 0.5444(2) 0.4044(2) 0.0273(8) Uani 1 1 d .
O2 O 0.8699(3) 0.5102(3) 0.2752(2) 0.0408(10) Uani 1 1 d .
O3 O 1.1255(3) 0.4982(2) 0.4328(2) 0.0345(9) Uani 1 1 d .
O4 O 1.1597(4) 0.6225(3) 0.5061(2) 0.0489(12) Uani 1 1 d .
O5 O 0.8987(3) 0.7791(3) 0.1096(2) 0.0383(10) Uani 1 1 d .
O6 O 1.0438(3) 0.8413(3) 0.1239(2) 0.0396(10) Uani 1 1 d .
O7 O 0.6895(3) 0.5247(3) 0.3917(3) 0.0434(10) Uani 1 1 d .
O8 O 0.7194(3) 0.6315(3) 0.4839(3) 0.0423(10) Uani 1 1 d .
O9 O 0.5321(8) 0.7038(8) 0.6260(7) 0.083(4) Uani 0.50 1 d P
O10 O 0.6576(6) 0.7136(6) 0.5747(5) 0.050(2) Uani 0.50 1 d P
C39 C 0.6993(12) 0.7900(12) 0.5792(10) 0.078(5) Uani 0.50 1 d PU
H39A H 0.6574 0.8336 0.5944 0.117 Uiso 0.50 1 calc PR
H39B H 0.7094 0.8052 0.5274 0.117 Uiso 0.50 1 calc PR
H39C H 0.7621 0.7883 0.6193 0.117 Uiso 0.50 1 calc PR

loop_
_atom_site_aniso_label
_atom_site_aniso_U_11
_atom_site_aniso_U_22
_atom_site_aniso_U_33
_atom_site_aniso_U_23
_atom_site_aniso_U_13
_atom_site_aniso_U_12
C1 0.070(5) 0.049(4) 0.058(5) 0.009(4) -0.009(4) -0.016(4)
C2 0.038(3) 0.031(3) 0.042(4) -0.002(3) 0.002(3) 0.004(3)
C3 0.042(3) 0.030(3) 0.033(3) -0.005(2) 0.001(3) 0.002(3)
C4 0.056(4) 0.056(4) 0.043(4) 0.001(3) -0.004(3) -0.008(3)
C5 0.077(6) 0.071(5) 0.047(4) 0.015(4) -0.004(4) -0.007(4)
C6 0.076(6) 0.081(6) 0.043(4) 0.002(4) -0.021(4) -0.002(5)
C7 0.045(4) 0.062(5) 0.054(4) -0.010(4) -0.013(3) -0.003(3)
C8 0.032(3) 0.035(3) 0.044(4) -0.007(3) -0.003(3) 0.004(3)
C9 0.035(3) 0.041(4) 0.061(4) -0.010(3) 0.007(3) -0.004(3)
C10 0.030(3) 0.023(3) 0.050(4) -0.002(3) 0.004(3) -0.004(2)
C11 0.057(4) 0.042(4) 0.051(4) 0.012(3) 0.016(3) 0.011(3)
C12 0.048(4) 0.046(4) 0.046(4) 0.010(3) 0.024(3) 0.003(3)
C13 0.053(4) 0.032(3) 0.040(3) 0.005(3) 0.019(3) 0.008(3)
C14 0.113(7) 0.047(4) 0.078(5) 0.027(4) 0.064(5) 0.030(4)
C15 0.085(5) 0.044(4) 0.082(5) 0.013(4) 0.059(5) 0.013(4)
C16 0.082(5) 0.045(4) 0.048(4) 0.020(3) 0.037(4) 0.028(4)
C17 0.056(4) 0.047(4) 0.043(4) 0.005(3) 0.008(3) 0.001(3)
C18 0.048(4) 0.032(3) 0.041(4) 0.008(3) 0.022(3) 0.010(3)
C19 0.046(4) 0.029(3) 0.058(4) 0.008(3) 0.027(3) 0.000(3)
C20 0.053(4) 0.042(4) 0.074(5) 0.012(4) 0.019(4) -0.004(3)
C21 0.056(5) 0.049(5) 0.114(7) 0.014(5) 0.011(5) -0.019(4)
C22 0.070(6) 0.043(5) 0.148(9) 0.024(5) 0.033(6) -0.018(4)
C23 0.073(6) 0.041(4) 0.105(7) 0.023(4) 0.039(5) -0.002(4)
C24 0.051(4) 0.032(3) 0.064(4) 0.010(3) 0.031(4) 0.010(3)
C25 0.025(3) 0.022(3) 0.025(3) 0.001(2) 0.009(2) -0.004(2)
C26 0.035(3) 0.027(3) 0.019(3) 0.001(2) 0.011(2) 0.002(2)
C27 0.031(3) 0.036(3) 0.029(3) 0.007(2) 0.001(2) -0.008(2)
C28 0.037(3) 0.032(3) 0.039(3) 0.008(3) 0.011(3) -0.008(3)
C29 0.028(3) 0.024(3) 0.026(3) 0.004(2) 0.007(2) 0.004(2)
C30 0.029(3) 0.026(3) 0.024(3) 0.001(2) 0.009(2) 0.000(2)
C31 0.033(3) 0.021(3) 0.029(3) 0.007(2) 0.010(2) 0.004(2)
C32 0.025(3) 0.035(3) 0.025(3) 0.005(2) 0.008(2) 0.003(2)
C33 0.039(3) 0.023(3) 0.029(3) 0.002(2) 0.014(3) 0.003(2)
C34 0.033(3) 0.041(3) 0.049(4) -0.005(3) 0.019(3) -0.003(3)
C35 0.028(3) 0.032(3) 0.044(3) 0.006(3) 0.013(3) 0.002(2)
C36 0.037(3) 0.039(3) 0.052(4) 0.000(3) 0.022(3) 0.001(3)
C37 0.024(3) 0.033(3) 0.038(3) 0.008(3) 0.007(2) 0.005(2)
C38 0.024(6) 0.042(7) 0.058(8) -0.001(6) 0.013(6) -0.003(5)
Cd1 0.0282(2) 0.0242(2) 0.0223(2) -0.00074(15) 0.00524(16) -0.00369(15)
Cd2 0.0495(3) 0.0218(2) 0.0238(2) -0.00334(15) 0.01195(19) -0.00474(17)
N1 0.033(3) 0.026(2) 0.036(3) -0.005(2) -0.001(2) -0.001(2)
N2 0.032(3) 0.032(3) 0.047(3) -0.009(2) -0.003(2) -0.004(2)
N3 0.058(3) 0.035(3) 0.051(3) 0.015(2) 0.029(3) 0.013(3)
N4 0.043(3) 0.026(2) 0.043(3) 0.005(2) 0.019(2) 0.004(2)
O1 0.037(2) 0.0259(19) 0.0231(19) -0.0021(15) 0.0148(16) -0.0062(16)
O2 0.048(2) 0.047(3) 0.026(2) 0.0007(18) 0.0053(18) -0.017(2)
O3 0.047(2) 0.026(2) 0.031(2) 0.0073(16) 0.0132(18) 0.0035(17)
O4 0.079(3) 0.038(2) 0.022(2) 0.0038(18) 0.001(2) -0.011(2)
O5 0.038(2) 0.043(2) 0.029(2) 0.0133(18) 0.0019(18) 0.0009(19)
O6 0.047(2) 0.031(2) 0.038(2) 0.0131(18) 0.0068(19) -0.0082(18)
O7 0.036(2) 0.047(3) 0.052(3) -0.005(2) 0.021(2) 0.0036(19)
O8 0.036(2) 0.036(2) 0.052(3) 0.000(2) 0.008(2) -0.0076(19)
O9 0.076(7) 0.083(8) 0.111(9) -0.059(7) 0.061(7) -0.034(6)
O10 0.051(5) 0.049(6) 0.051(5) -0.009(4) 0.018(4) -0.017(4)
C39 0.067(8) 0.082(9) 0.075(8) -0.008(7) 0.004(6) 0.041(7)

loop_
_atom_type_symbol
_atom_type_description
_atom_type_scat_dispersion_real
_atom_type_scat_dispersion_imag
_atom_type_scat_source
C C 0.0033 0.0016 'International Tables Vol C Tables 4.2.6.8 and 6.1.1.4'
H H 0.0000 0.0000 'International Tables Vol C Tables 4.2.6.8 and 6.1.1.4'
Cd Cd -0.8075 1.2024 'International Tables Vol C Tables 4.2.6.8 and 6.1.1.4'
N N 0.0061 0.0033 'International Tables Vol C Tables 4.2.6.8 and 6.1.1.4'
O O 0.0106 0.0060 'International Tables Vol C Tables 4.2.6.8 and 6.1.1.4'

loop_
_geom_angle_atom_site_label_1
_geom_angle_atom_site_label_2
_geom_angle_atom_site_label_3
_geom_angle
_geom_angle_site_symmetry_1
_geom_angle_site_symmetry_3
C2 C1 H1A 109.5 . .
C2 C1 H1B 109.5 . .
H1A C1 H1B 109.5 . .
C2 C1 H1C 109.5 . .
H1A C1 H1C 109.5 . .
H1B C1 H1C 109.5 . .
N1 C2 N2 111.3(5) . .
N1 C2 C1 124.5(5) . .
N2 C2 C1 124.2(6) . .
C4 C3 C8 121.4(6) . .
C4 C3 N1 129.8(5) . .
C8 C3 N1 108.6(5) . .
C5 C4 C3 116.8(7) . .
C5 C4 H4 121.6 . .
C3 C4 H4 121.6 . .
C4 C5 C6 121.7(7) . .
C4 C5 H5 119.2 . .
C6 C5 H5 119.2 . .
C7 C6 C5 121.8(7) . .
C7 C6 H6 119.1 . .
C5 C6 H6 119.1 . .
C6 C7 C8 117.0(7) . .
C6 C7 H7 121.5 . .
C8 C7 H7 121.5 . .
N2 C8 C3 105.7(5) . .
N2 C8 C7 133.0(6) . .
C3 C8 C7 121.3(6) . .
N2 C9 C10 110.4(5) . .
N2 C9 H9A 109.6 . .
C10 C9 H9A 109.6 . .
N2 C9 H9B 109.6 . .
C10 C9 H9B 109.6 . .
H9A C9 H9B 108.1 . .
C15 C10 C11 117.7(6) . .
C15 C10 C9 122.1(6) . .
C11 C10 C9 120.2(6) . .
C10 C11 C12 121.0(6) . .
C10 C11 H11 119.5 . .
C12 C11 H11 119.5 . .
C11 C12 C13 121.4(6) . .
C11 C12 H12 119.3 . .
C13 C12 H12 119.3 . .
C14 C13 C12 117.5(6) . .
C14 C13 C16 124.4(6) . .
C12 C13 C16 118.1(5) . .
C13 C14 C15 121.0(7) . .
C13 C14 H14 119.5 . .
C15 C14 H14 119.5 . .
C10 C15 C14 121.4(6) . .
C10 C15 H15 119.3 . .
C14 C15 H15 119.3 . .
N3 C16 C13 113.7(5) . .
N3 C16 H16A 108.8 . .
C13 C16 H16A 108.8 . .
N3 C16 H16B 108.8 . .
C13 C16 H16B 108.8 . .
H16A C16 H16B 107.7 . .
C18 C17 H17A 109.5 . .
C18 C17 H17B 109.5 . .
H17A C17 H17B 109.5 . .
C18 C17 H17C 109.5 . .
H17A C17 H17C 109.5 . .
H17B C17 H17C 109.5 . .
N4 C18 N3 111.8(6) . .
N4 C18 C17 126.2(5) . .
N3 C18 C17 121.9(6) . .
C20 C19 C24 120.1(6) . .
C20 C19 N4 131.1(6) . .
C24 C19 N4 108.8(6) . .
C19 C20 C21 117.5(7) . .
C19 C20 H20 121.2 . .
C21 C20 H20 121.2 . .
C22 C21 C20 121.3(8) . .
C22 C21 H21 119.3 . .
C20 C21 H21 119.3 . .
C23 C22 C21 122.2(7) . .
C23 C22 H22 118.9 . .
C21 C22 H22 118.9 . .
C22 C23 C24 116.0(7) . .
C22 C23 H23 122.0 . .
C24 C23 H23 122.0 . .
C19 C24 N3 105.9(5) . .
C19 C24 C23 122.8(7) . .
N3 C24 C23 131.3(7) . .
C30 C25 C26 120.1(5) . .
C30 C25 C31 118.0(4) . .
C26 C25 C31 121.8(4) . .
C27 C26 C25 118.9(5) . .
C27 C26 C32 120.0(5) . .
C25 C26 C32 121.1(5) . .
C26 C27 C28 120.9(5) . .
C26 C27 H27 119.6 . .
C28 C27 H27 119.6 . .
C29 C28 C27 120.2(5) . .
C29 C28 H28 119.9 . .
C27 C28 H28 119.9 . .
C28 C29 C30 119.1(5) . .
C28 C29 C33 122.1(5) . .
C30 C29 C33 118.8(5) . .
C29 C30 C25 120.8(5) . .
C29 C30 H30 119.6 . .
C25 C30 H30 119.6 . .
O2 C31 O1 121.4(5) . .
O2 C31 C25 120.4(5) . .
O1 C31 C25 118.2(5) . .
O2 C31 Cd1 61.5(3) . .
O1 C31 Cd1 60.2(3) . .
C25 C31 Cd1 175.4(4) . .
O4 C32 O3 127.3(5) . .
O4 C32 C26 114.8(5) . .
O3 C32 C26 117.9(5) . .
O5 C33 O6 120.9(5) . .
O5 C33 C29 117.9(5) . .
O6 C33 C29 121.1(5) . .
O5 C33 Cd2 52.5(3) . 4_575
O6 C33 Cd2 68.4(3) . 4_575
C29 C33 Cd2 170.1(4) . 4_575
C36 C34 C35 123.6(6) 3_666 .
C36 C34 H34 118.2 3_666 .
C35 C34 H34 118.2 . .
C34 C35 C36 118.9(5) . .
C34 C35 C37 116.5(5) . .
C36 C35 C37 124.5(5) . .
C34 C36 C35 117.5(6) 3_666 .
C34 C36 C38 112.2(6) 3_666 .
C35 C36 C38 130.3(6) . .
O7 C37 O8 124.2(5) . .
O7 C37 C35 117.8(5) . .
O8 C37 C35 118.1(5) . .
O9 C38 O10 116.0(12) . .
O9 C38 C36 121.7(10) . .
O10 C38 C36 122.3(10) . .
O4 Cd1 N1 108.58(17) 3_766 .
O4 Cd1 O7 91.37(16) 3_766 .
N1 Cd1 O7 87.87(16) . .
O4 Cd1 O1 94.14(14) 3_766 .
N1 Cd1 O1 156.85(15) . .
O7 Cd1 O1 87.21(14) . .
O4 Cd1 O2 146.57(15) 3_766 .
N1 Cd1 O2 103.12(15) . .
O7 Cd1 O2 100.27(15) . .
O1 Cd1 O2 55.73(12) . .
O4 Cd1 O6 79.92(16) 3_766 2_745
N1 Cd1 O6 104.10(15) . 2_745
O7 Cd1 O6 166.92(14) . 2_745
O1 Cd1 O6 83.73(13) . 2_745
O2 Cd1 O6 82.37(15) . 2_745
O4 Cd1 C31 120.77(16) 3_766 .
N1 Cd1 C31 130.34(17) . .
O7 Cd1 C31 95.81(15) . .
O1 Cd1 C31 28.34(14) . .
O2 Cd1 C31 27.47(14) . .
O6 Cd1 C31 80.58(15) 2_745 .
O4 Cd1 Cd2 75.81(11) 3_766 .
N1 Cd1 Cd2 148.22(12) . .
O7 Cd1 Cd2 60.38(11) . .
O1 Cd1 Cd2 33.57(8) . .
O2 Cd1 Cd2 82.93(10) . .
O6 Cd1 Cd2 107.63(9) 2_745 .
C31 Cd1 Cd2 58.32(11) . .
O5 Cd2 O1 165.50(14) 4_576 .
O5 Cd2 N4 91.16(16) 4_576 1_565
O1 Cd2 N4 88.29(15) . 1_565
O5 Cd2 O3 96.12(14) 4_576 3_766
O1 Cd2 O3 85.37(13) . 3_766
N4 Cd2 O3 172.16(15) 1_565 3_766
O5 Cd2 O8 86.82(15) 4_576 .
O1 Cd2 O8 107.64(14) . .
N4 Cd2 O8 96.85(16) 1_565 .
O3 Cd2 O8 80.72(14) 3_766 .
O5 Cd2 O6 53.02(13) 4_576 4_576
O1 Cd2 O6 113.00(12) . 4_576
N4 Cd2 O6 102.11(16) 1_565 4_576
O3 Cd2 O6 84.65(13) 3_766 4_576
O8 Cd2 O6 135.29(14) . 4_576
O5 Cd2 C33 26.16(14) 4_576 4_576
O1 Cd2 C33 139.72(15) . 4_576
N4 Cd2 C33 97.10(16) 1_565 4_576
O3 Cd2 C33 90.72(14) 3_766 4_576
O8 Cd2 C33 111.23(16) . 4_576
O6 Cd2 C33 26.86(14) 4_576 4_576
O5 Cd2 Cd1 155.56(11) 4_576 .
O1 Cd2 Cd1 34.63(9) . .
N4 Cd2 Cd1 109.38(12) 1_565 .
O3 Cd2 Cd1 62.87(9) 3_766 .
O8 Cd2 Cd1 77.94(10) . .
O6 Cd2 Cd1 130.44(8) 4_576 .
C33 Cd2 Cd1 150.97(11) 4_576 .
C2 N1 C3 106.1(5) . .
C2 N1 Cd1 126.7(4) . .
C3 N1 Cd1 127.2(4) . .
C2 N2 C8 108.3(5) . .
C2 N2 C9 124.3(5) . .
C8 N2 C9 126.3(5) . .
C18 N3 C24 107.6(5) . .
C18 N3 C16 127.3(6) . .
C24 N3 C16 125.2(6) . .
C18 N4 C19 105.9(5) . .
C18 N4 Cd2 126.2(4) . 1_545
C19 N4 Cd2 127.9(4) . 1_545
C31 O1 Cd2 136.6(3) . .
C31 O1 Cd1 91.4(3) . .
Cd2 O1 Cd1 111.79(14) . .
C31 O2 Cd1 91.1(3) . .
C32 O3 Cd2 142.4(4) . 3_766
C32 O4 Cd1 127.5(4) . 3_766
C33 O5 Cd2 101.4(3) . 4_575
C33 O6 Cd1 157.1(4) . 2_755
C33 O6 Cd2 84.7(3) . 4_575
Cd1 O6 Cd2 117.79(14) 2_755 4_575
C37 O7 Cd1 138.9(4) . .
C37 O8 Cd2 118.4(4) . .
C39 O10 C38 144.9(12) . .
O10 C39 H39A 109.5 . .
O10 C39 H39B 109.5 . .
H39A C39 H39B 109.5 . .
O10 C39 H39C 109.5 . .
H39A C39 H39C 109.5 . .
H39B C39 H39C 109.5 . .

loop_
_geom_bond_atom_site_label_1
_geom_bond_atom_site_label_2
_geom_bond_distance
_geom_bond_site_symmetry_2
C1 C2 1.472(9) .
C1 H1A 0.9600 .
C1 H1B 0.9600 .
C1 H1C 0.9600 .
C2 N1 1.330(7) .
C2 N2 1.352(7) .
C3 C4 1.380(9) .
C3 C8 1.394(8) .
C3 N1 1.399(7) .
C4 C5 1.383(9) .
C4 H4 0.9300 .
C5 C6 1.397(11) .
C5 H5 0.9300 .
C6 C7 1.360(11) .
C6 H6 0.9300 .
C7 C8 1.398(9) .
C7 H7 0.9300 .
C8 N2 1.379(8) .
C9 N2 1.477(7) .
C9 C10 1.511(8) .
C9 H9A 0.9700 .
C9 H9B 0.9700 .
C10 C15 1.364(9) .
C10 C11 1.374(9) .
C11 C12 1.366(9) .
C11 H11 0.9300 .
C12 C13 1.377(8) .
C12 H12 0.9300 .
C13 C14 1.364(9) .
C13 C16 1.510(8) .
C14 C15 1.377(10) .
C14 H14 0.9300 .
C15 H15 0.9300 .
C16 N3 1.452(8) .
C16 H16A 0.9700 .
C16 H16B 0.9700 .
C17 C18 1.484(9) .
C17 H17A 0.9600 .
C17 H17B 0.9600 .
C17 H17C 0.9600 .
C18 N4 1.327(7) .
C18 N3 1.353(7) .
C19 C20 1.385(9) .
C19 C24 1.390(8) .
C19 N4 1.397(7) .
C20 C21 1.387(10) .
C20 H20 0.9300 .
C21 C22 1.391(12) .
C21 H21 0.9300 .
C22 C23 1.367(12) .
C22 H22 0.9300 .
C23 C24 1.398(9) .
C23 H23 0.9300 .
C24 N3 1.384(9) .
C25 C30 1.384(7) .
C25 C26 1.397(7) .
C25 C31 1.504(7) .
C26 C27 1.379(7) .
C26 C32 1.506(7) .
C27 C28 1.391(7) .
C27 H27 0.9300 .
C28 C29 1.383(7) .
C28 H28 0.9300 .
C29 C30 1.387(7) .
C29 C33 1.499(7) .
C30 H30 0.9300 .
C31 O2 1.240(6) .
C31 O1 1.276(6) .
C31 Cd1 2.687(5) .
C32 O4 1.251(6) .
C32 O3 1.246(6) .
C33 O5 1.252(6) .
C33 O6 1.263(6) .
C33 Cd2 2.784(5) 4_575
C34 C36 1.380(8) 3_666
C34 C35 1.395(8) .
C34 H34 0.9300 .
C35 C36 1.405(8) .
C35 C37 1.521(7) .
C36 C34 1.380(8) 3_666
C36 C38 1.579(14) .
C37 O7 1.244(7) .
C37 O8 1.264(7) .
C38 O9 1.231(15) .
C38 O10 1.318(14) .
Cd1 O4 2.184(4) 3_766
Cd1 N1 2.220(4) .
Cd1 O7 2.338(4) .
Cd1 O1 2.334(3) .
Cd1 O2 2.361(4) .
Cd1 O6 2.399(4) 2_745
Cd1 Cd2 3.8128(8) .
Cd2 O5 2.252(4) 4_576
Cd2 O1 2.271(3) .
Cd2 N4 2.291(5) 1_565
Cd2 O3 2.297(4) 3_766
Cd2 O8 2.314(4) .
Cd2 O6 2.600(4) 4_576
Cd2 C33 2.784(5) 4_576
N4 Cd2 2.291(5) 1_545
O3 Cd2 2.297(4) 3_766
O4 Cd1 2.184(4) 3_766
O5 Cd2 2.252(4) 4_575
O6 Cd1 2.399(4) 2_755
O6 Cd2 2.600(4) 4_575
O10 C39 1.285(19) .
C39 H39A 0.9600 .
C39 H39B 0.9600 .
C39 H39C 0.9600 .

loop_
_geom_torsion_atom_site_label_1
_geom_torsion_atom_site_label_2
_geom_torsion_atom_site_label_3
_geom_torsion_atom_site_label_4
_geom_torsion
_geom_torsion_site_symmetry_1
_geom_torsion_site_symmetry_4
C8 C3 C4 C5 1.6(10) . .
N1 C3 C4 C5 177.8(7) . .
C3 C4 C5 C6 -0.6(12) . .
C4 C5 C6 C7 0.2(14) . .
C5 C6 C7 C8 -0.8(13) . .
C4 C3 C8 N2 177.5(6) . .
N1 C3 C8 N2 0.7(7) . .
C4 C3 C8 C7 -2.4(10) . .
N1 C3 C8 C7 -179.2(6) . .
C6 C7 C8 N2 -178.0(7) . .
C6 C7 C8 C3 1.9(10) . .
N2 C9 C10 C15 126.7(7) . .
N2 C9 C10 C11 -51.7(8) . .
C15 C10 C11 C12 -2.1(10) . .
C9 C10 C11 C12 176.4(6) . .
C10 C11 C12 C13 1.0(11) . .
C11 C12 C13 C14 -0.4(11) . .
C11 C12 C13 C16 179.0(7) . .
C12 C13 C14 C15 1.0(12) . .
C16 C13 C14 C15 -178.4(8) . .
C11 C10 C15 C14 2.7(11) . .
C9 C10 C15 C14 -175.8(7) . .
C13 C14 C15 C10 -2.2(14) . .
C14 C13 C16 N3 -30.0(11) . .
C12 C13 C16 N3 150.7(6) . .
C24 C19 C20 C21 1.7(10) . .
N4 C19 C20 C21 179.8(7) . .
C19 C20 C21 C22 -2.6(13) . .
C20 C21 C22 C23 2.1(15) . .
C21 C22 C23 C24 -0.6(14) . .
C20 C19 C24 N3 177.9(6) . .
N4 C19 C24 N3 -0.6(7) . .
C20 C19 C24 C23 -0.3(10) . .
N4 C19 C24 C23 -178.7(6) . .
C22 C23 C24 C19 -0.3(11) . .
C22 C23 C24 N3 -177.9(7) . .
C30 C25 C26 C27 3.7(8) . .
C31 C25 C26 C27 -171.6(5) . .
C30 C25 C26 C32 -175.4(5) . .
C31 C25 C26 C32 9.3(7) . .
C25 C26 C27 C28 -2.3(8) . .
C32 C26 C27 C28 176.8(5) . .
C26 C27 C28 C29 0.0(9) . .
C27 C28 C29 C30 0.9(8) . .
C27 C28 C29 C33 179.2(5) . .
C28 C29 C30 C25 0.6(8) . .
C33 C29 C30 C25 -177.8(5) . .
C26 C25 C30 C29 -2.9(8) . .
C31 C25 C30 C29 172.6(5) . .
C30 C25 C31 O2 36.6(7) . .
C26 C25 C31 O2 -148.0(5) . .
C30 C25 C31 O1 -142.4(5) . .
C26 C25 C31 O1 33.1(7) . .
C27 C26 C32 O4 48.5(7) . .
C25 C26 C32 O4 -132.4(5) . .
C27 C26 C32 O3 -129.5(6) . .
C25 C26 C32 O3 49.5(7) . .
C28 C29 C33 O5 -166.9(5) . .
C30 C29 C33 O5 11.4(7) . .
C28 C29 C33 O6 15.0(8) . .
C30 C29 C33 O6 -166.7(5) . .
C36 C34 C35 C36 0.7(10) 3_666 .
C36 C34 C35 C37 179.3(6) 3_666 .
C34 C35 C36 C34 -0.7(10) . 3_666
C37 C35 C36 C34 -179.1(5) . 3_666
C34 C35 C36 C38 178.2(8) . .
C37 C35 C36 C38 -0.2(11) . .
C34 C35 C37 O7 9.5(8) . .
C36 C35 C37 O7 -172.0(6) . .
C34 C35 C37 O8 -171.0(5) . .
C36 C35 C37 O8 7.5(8) . .
C34 C36 C38 O9 -5.0(15) 3_666 .
C35 C36 C38 O9 176.0(11) . .
C34 C36 C38 O10 175.6(10) 3_666 .
C35 C36 C38 O10 -3.4(16) . .
O2 C31 Cd1 O4 163.8(3) . 3_766
O1 C31 Cd1 O4 -22.1(4) . 3_766
O2 C31 Cd1 N1 -9.0(4) . .
O1 C31 Cd1 N1 165.2(3) . .
O2 C31 Cd1 O7 -101.1(3) . .
O1 C31 Cd1 O7 73.0(3) . .
O2 C31 Cd1 O1 -174.2(5) . .
O1 C31 Cd1 O2 174.2(5) . .
O2 C31 Cd1 O6 91.6(3) . 2_745
O1 C31 Cd1 O6 -94.3(3) . 2_745
O2 C31 Cd1 Cd2 -150.8(4) . .
O1 C31 Cd1 Cd2 23.3(2) . .
O4 Cd1 Cd2 O5 -37.6(3) 3_766 4_576
N1 Cd1 Cd2 O5 64.8(3) . 4_576
O7 Cd1 Cd2 O5 62.3(3) . 4_576
O1 Cd1 Cd2 O5 -158.7(3) . 4_576
O2 Cd1 Cd2 O5 168.4(3) . 4_576
O6 Cd1 Cd2 O5 -112.0(3) 2_745 4_576
C31 Cd1 Cd2 O5 -178.5(3) . 4_576
O4 Cd1 Cd2 O1 121.1(2) 3_766 .
N1 Cd1 Cd2 O1 -136.5(3) . .
O7 Cd1 Cd2 O1 -139.0(2) . .
O2 Cd1 Cd2 O1 -32.94(19) . .
O6 Cd1 Cd2 O1 46.70(19) 2_745 .
C31 Cd1 Cd2 O1 -19.9(2) . .
O4 Cd1 Cd2 N4 176.66(19) 3_766 1_565
N1 Cd1 Cd2 N4 -80.9(3) . 1_565
O7 Cd1 Cd2 N4 -83.42(18) . 1_565
O1 Cd1 Cd2 N4 55.6(2) . 1_565
O2 Cd1 Cd2 N4 22.67(16) . 1_565
O6 Cd1 Cd2 N4 102.31(17) 2_745 1_565
C31 Cd1 Cd2 N4 35.76(18) . 1_565
O4 Cd1 Cd2 O3 -4.57(17) 3_766 3_766
N1 Cd1 Cd2 O3 97.9(3) . 3_766
O7 Cd1 Cd2 O3 95.34(16) . 3_766
O1 Cd1 Cd2 O3 -125.62(19) . 3_766
O2 Cd1 Cd2 O3 -158.56(15) . 3_766
O6 Cd1 Cd2 O3 -78.92(15) 2_745 3_766
C31 Cd1 Cd2 O3 -145.48(17) . 3_766
O4 Cd1 Cd2 O8 -90.23(17) 3_766 .
N1 Cd1 Cd2 O8 12.2(3) . .
O7 Cd1 Cd2 O8 9.68(16) . .
O1 Cd1 Cd2 O8 148.72(19) . .
O2 Cd1 Cd2 O8 115.78(15) . .
O6 Cd1 Cd2 O8 -164.58(15) 2_745 .
C31 Cd1 Cd2 O8 128.87(17) . .
O4 Cd1 Cd2 O6 50.37(18) 3_766 4_576
N1 Cd1 Cd2 O6 152.8(3) . 4_576
O7 Cd1 Cd2 O6 150.28(17) . 4_576
O1 Cd1 Cd2 O6 -70.7(2) . 4_576
O2 Cd1 Cd2 O6 -103.62(16) . 4_576
O6 Cd1 Cd2 O6 -24.0(2) 2_745 4_576
C31 Cd1 Cd2 O6 -90.53(18) . 4_576
O4 Cd1 Cd2 C33 22.0(3) 3_766 4_576
N1 Cd1 Cd2 C33 124.4(3) . 4_576
O7 Cd1 Cd2 C33 121.9(3) . 4_576
O1 Cd1 Cd2 C33 -99.1(3) . 4_576
O2 Cd1 Cd2 C33 -132.0(3) . 4_576
O6 Cd1 Cd2 C33 -52.4(3) 2_745 4_576
C31 Cd1 Cd2 C33 -118.9(3) . 4_576
N2 C2 N1 C3 -0.3(6) . .
C1 C2 N1 C3 179.2(6) . .
N2 C2 N1 Cd1 177.8(4) . .
C1 C2 N1 Cd1 -2.8(9) . .
C4 C3 N1 C2 -176.8(7) . .
C8 C3 N1 C2 -0.2(6) . .
C4 C3 N1 Cd1 5.2(9) . .
C8 C3 N1 Cd1 -178.3(4) . .
O4 Cd1 N1 C2 -6.0(5) 3_766 .
O7 Cd1 N1 C2 -96.7(5) . .
O1 Cd1 N1 C2 -174.5(4) . .
O2 Cd1 N1 C2 163.2(5) . .
O6 Cd1 N1 C2 77.9(5) 2_745 .
C31 Cd1 N1 C2 167.5(4) . .
Cd2 Cd1 N1 C2 -99.0(5) . .
O4 Cd1 N1 C3 171.6(4) 3_766 .
O7 Cd1 N1 C3 80.9(5) . .
O1 Cd1 N1 C3 3.1(7) . .
O2 Cd1 N1 C3 -19.1(5) . .
O6 Cd1 N1 C3 -104.4(5) 2_745 .
C31 Cd1 N1 C3 -14.9(5) . .
Cd2 Cd1 N1 C3 78.7(5) . .
N1 C2 N2 C8 0.7(7) . .
C1 C2 N2 C8 -178.7(6) . .
N1 C2 N2 C9 168.9(5) . .
C1 C2 N2 C9 -10.6(10) . .
C3 C8 N2 C2 -0.8(7) . .
C7 C8 N2 C2 179.1(7) . .
C3 C8 N2 C9 -168.7(5) . .
C7 C8 N2 C9 11.2(11) . .
C10 C9 N2 C2 -67.8(8) . .
C10 C9 N2 C8 98.2(7) . .
N4 C18 N3 C24 -1.0(7) . .
C17 C18 N3 C24 -179.4(5) . .
N4 C18 N3 C16 178.9(5) . .
C17 C18 N3 C16 0.5(9) . .
C19 C24 N3 C18 0.9(6) . .
C23 C24 N3 C18 178.9(7) . .
C19 C24 N3 C16 -178.9(5) . .
C23 C24 N3 C16 -1.0(11) . .
C13 C16 N3 C18 93.7(8) . .
C13 C16 N3 C24 -86.5(8) . .
N3 C18 N4 C19 0.6(6) . .
C17 C18 N4 C19 179.0(6) . .
N3 C18 N4 Cd2 -178.7(4) . 1_545
C17 C18 N4 Cd2 -0.3(8) . 1_545
C20 C19 N4 C18 -178.2(7) . .
C24 C19 N4 C18 0.0(6) . .
C20 C19 N4 Cd2 1.0(10) . 1_545
C24 C19 N4 Cd2 179.3(4) . 1_545
O2 C31 O1 Cd2 -118.5(5) . .
C25 C31 O1 Cd2 60.4(7) . .
Cd1 C31 O1 Cd2 -124.6(4) . .
O2 C31 O1 Cd1 6.0(5) . .
C25 C31 O1 Cd1 -175.0(4) . .
O5 Cd2 O1 C31 -99.3(7) 4_576 .
N4 Cd2 O1 C31 -11.3(5) 1_565 .
O3 Cd2 O1 C31 164.1(5) 3_766 .
O8 Cd2 O1 C31 85.4(5) . .
O6 Cd2 O1 C31 -113.7(5) 4_576 .
C33 Cd2 O1 C31 -110.3(5) 4_576 .
Cd1 Cd2 O1 C31 117.6(5) . .
O5 Cd2 O1 Cd1 143.1(5) 4_576 .
N4 Cd2 O1 Cd1 -128.85(18) 1_565 .
O3 Cd2 O1 Cd1 46.53(16) 3_766 .
O8 Cd2 O1 Cd1 -32.20(19) . .
O6 Cd2 O1 Cd1 128.72(15) 4_576 .
C33 Cd2 O1 Cd1 132.17(19) 4_576 .
O4 Cd1 O1 C31 161.1(3) 3_766 .
N1 Cd1 O1 C31 -29.8(5) . .
O7 Cd1 O1 C31 -107.7(3) . .
O2 Cd1 O1 C31 -3.3(3) . .
O6 Cd1 O1 C31 81.8(3) 2_745 .
Cd2 Cd1 O1 C31 -142.5(4) . .
O4 Cd1 O1 Cd2 -56.38(19) 3_766 .
N1 Cd1 O1 Cd2 112.7(4) . .
O7 Cd1 O1 Cd2 34.79(17) . .
O2 Cd1 O1 Cd2 139.2(2) . .
O6 Cd1 O1 Cd2 -135.75(17) 2_745 .
C31 Cd1 O1 Cd2 142.5(4) . .
O1 C31 O2 Cd1 -5.9(5) . .
C25 C31 O2 Cd1 175.1(4) . .
O4 Cd1 O2 C31 -25.8(5) 3_766 .
N1 Cd1 O2 C31 173.0(3) . .
O7 Cd1 O2 C31 82.8(3) . .
O1 Cd1 O2 C31 3.4(3) . .
O6 Cd1 O2 C31 -84.2(3) 2_745 .
Cd2 Cd1 O2 C31 24.7(3) . .
O4 C32 O3 Cd2 32.5(10) . 3_766
C26 C32 O3 Cd2 -149.8(4) . 3_766
O3 C32 O4 Cd1 -17.4(9) . 3_766
C26 C32 O4 Cd1 164.8(4) . 3_766
O6 C33 O5 Cd2 0.9(6) . 4_575
C29 C33 O5 Cd2 -177.2(4) . 4_575
O5 C33 O6 Cd1 168.4(7) . 2_755
C29 C33 O6 Cd1 -13.5(13) . 2_755
Cd2 C33 O6 Cd1 169.2(10) 4_575 2_755
O5 C33 O6 Cd2 -0.8(5) . 4_575
C29 C33 O6 Cd2 177.3(5) . 4_575
O8 C37 O7 Cd1 70.8(8) . .
C35 C37 O7 Cd1 -109.7(6) . .
O4 Cd1 O7 C37 28.2(6) 3_766 .
N1 Cd1 O7 C37 136.7(6) . .
O1 Cd1 O7 C37 -65.9(6) . .
O2 Cd1 O7 C37 -120.3(6) . .
O6 Cd1 O7 C37 -19.7(10) 2_745 .
C31 Cd1 O7 C37 -92.9(6) . .
Cd2 Cd1 O7 C37 -44.6(5) . .
O7 C37 O8 Cd2 -36.0(7) . .
C35 C37 O8 Cd2 144.5(4) . .
O5 Cd2 O8 C37 -153.8(4) 4_576 .
O1 Cd2 O8 C37 25.0(4) . .
N4 Cd2 O8 C37 115.4(4) 1_565 .
O3 Cd2 O8 C37 -57.1(4) 3_766 .
O6 Cd2 O8 C37 -129.6(4) 4_576 .
C33 Cd2 O8 C37 -144.2(4) 4_576 .
Cd1 Cd2 O8 C37 7.0(4) . .
O9 C38 O10 C39 -26(3) . .
C36 C38 O10 C39 153.0(18) . .
